data_7159098
loop_
_publ_author_name
'Zhou, Shun'
'Qian, Hui-Ling'
'Zhao, Jian-Qiang'
'You, Yong'
'Wang, Zhen-Hua'
'Yin, Jun-Qing'
'Zhang, Yan-Ping'
'Chen, Ming-Feng'
'Yuan, Wei-Cheng'

_publ_section_title
;
 Diastereoselective synthesis of polycyclic indolines <i>via</i>
 dearomative [4 + 2] cycloaddition of 3-nitroindoles with
 <i>ortho</i>-aminophenyl <i>p</i>-quinone methides.
;
_journal_issue 7
_journal_name_full 'Organic &amp; biomolecular chemistry'
_journal_page_first 1373
_journal_page_last 1378
_journal_paper_doi 10.1039/d2ob02303b
_journal_volume 21
_journal_year 2023
_chemical_formula_moiety 'C43 H45 N3 O7 S2'
_chemical_formula_sum 'C43 H45 N3 O7 S2'
_chemical_formula_weight 779.94
_space_group_crystal_system monoclinic
_space_group_IT_number 14
_space_group_name_Hall '-P 2ybc'
_space_group_name_H-M_alt 'P 1 21/c 1'
_atom_sites_solution_hydrogens mixed
_atom_sites_solution_primary direct
_audit_creation_date 2020-07-28
_audit_creation_method
;
Olex2 1.2
(compiled 2018.05.29 svn.r3508 for OlexSys, GUI svn.r5506)
;
_audit_update_record
;
2022-11-02 deposited with the CCDC.	2023-01-20 downloaded from the CCDC.
;
_cell_angle_alpha 90
_cell_angle_beta 104.9954(18)
_cell_angle_gamma 90
_cell_formula_units_Z 4
_cell_length_a 14.5995(2)
_cell_length_b 10.0324(2)
_cell_length_c 27.7318(5)
_cell_measurement_reflns_used 6229
_cell_measurement_temperature 293(2)
_cell_measurement_theta_max 70.7670
_cell_measurement_theta_min 4.7040
_cell_volume 3923.50(12)
_computing_cell_refinement 'CrysAlisPro 1.171.40.53 (Rigaku OD, 2019)'
_computing_data_collection 'CrysAlisPro 1.171.40.53 (Rigaku OD, 2019)'
_computing_data_reduction 'CrysAlisPro 1.171.40.53 (Rigaku OD, 2019)'
_computing_molecular_graphics 'Olex2 (Dolomanov et al., 2009)'
_computing_publication_material 'Olex2 (Dolomanov et al., 2009)'
_computing_structure_refinement 'ShelXL (Sheldrick, 2015)'
_computing_structure_solution 'ShelXS (Sheldrick, 2008)'
_diffrn_ambient_temperature 293(2)
_diffrn_detector 'CCD plate'
_diffrn_detector_area_resol_mean 16.2312
_diffrn_detector_type Eos
_diffrn_measured_fraction_theta_full 0.998
_diffrn_measured_fraction_theta_max 0.978
_diffrn_measurement_details
;
List of Runs (angles in degrees, time in seconds):

  # Type    Start    End  Width  t~exp~   \w     \q     \k     \f   Frames
#--------------------------------------------------------------------------
  1  \w    -82.00 -20.00   1.00    2.00    --  -33.50 -57.00  90.00   62
  2  \w   -106.00 -80.00   1.00    2.00    --  -33.50 178.00   0.00   26
  3  \w    -65.00 -39.00   1.00    2.00    --  -33.50 178.00 -90.00   26
  4  \w   -107.00 -78.00   1.00    2.00    --  -33.50 178.00 -90.00   29
  5  \w     48.00  73.00   1.00    2.00    --   36.47 -99.00-120.00   25
  6  \w     39.00  66.00   1.00    2.00    --   36.47 -99.00 -30.00   27
  7  \w     39.00  76.00   1.00    2.00    --   36.47 -99.00 120.00   37
  8  \w     -2.00  33.00   1.00    2.00    --   36.47 -99.00-120.00   35
  9  \w     27.00  74.00   1.00    2.00    --   36.47 -19.00-120.00   47
 10  \w    -17.00  74.00   1.00    2.00    --   36.47 -19.00  60.00   91
 11  \w     79.00 105.00   1.00    2.00    --   36.47 178.00  30.00   26
 12  \w      0.00  25.00   1.00    2.00    --   36.47 -99.00 -30.00   25
 13  \w     -4.00  27.00   1.00    2.00    --   36.47 -99.00 120.00   31
 14  \w     57.00  82.00   1.00    2.00    --   36.47 178.00-150.00   25
 15  \w    -35.00   1.00   1.00    2.00    --   36.47 -19.00-120.00   36
 16  \w    110.00 173.00   1.00    7.50    --  108.00  30.00  60.00   63
 17  \w     64.00 126.00   1.00    7.50    --  108.00 -61.00  60.00   62
 18  \w    110.00 173.00   1.00    7.50    --  108.00 111.00-150.00   63
 19  \w    133.00 175.00   1.00    7.50    --  108.00  61.00  90.00   42
 20  \w     85.00 111.00   1.00    7.50    --  108.00-111.00 -30.00   26
 21  \w     74.00 108.00   1.00    7.50    --  108.00 -94.00-120.00   34
 22  \w     38.00 109.00   1.00    7.50    --  108.00 -94.00   0.00   71
 23  \w    152.00 178.00   1.00    7.50    --  108.00  45.00 -60.00   26
 24  \w     88.00 116.00   1.00    7.50    --  108.00  45.00 -60.00   28
 25  \w     41.00  67.00   1.00    7.50    --  108.00 -94.00-120.00   26
 26  \w    118.00 176.00   1.00    7.50    --  108.00 111.00  60.00   58
 27  \w     81.00 151.00   1.00    7.50    --  108.00  77.00-180.00   70
;
_diffrn_measurement_device 'four-circle diffractometer'
_diffrn_measurement_device_type 'Xcalibur, Eos, Gemini'
_diffrn_measurement_method '\w scans'
_diffrn_orient_matrix_type 'CrysAlisPro convention (1999,Acta A55,543-557)'
_diffrn_orient_matrix_UB_11 -0.0119079000
_diffrn_orient_matrix_UB_12 -0.1525667000
_diffrn_orient_matrix_UB_13 0.0003325000
_diffrn_orient_matrix_UB_21 -0.0171089000
_diffrn_orient_matrix_UB_22 0.0078964000
_diffrn_orient_matrix_UB_23 0.0524520000
_diffrn_orient_matrix_UB_31 -0.1072397000
_diffrn_orient_matrix_UB_32 0.0157317000
_diffrn_orient_matrix_UB_33 -0.0235537000
_diffrn_radiation_monochromator graphite
_diffrn_radiation_probe x-ray
_diffrn_radiation_type CuK\a
_diffrn_radiation_wavelength 1.54184
_diffrn_reflns_av_R_equivalents 0.0350
_diffrn_reflns_av_unetI/netI 0.0407
_diffrn_reflns_Laue_measured_fraction_full 0.998
_diffrn_reflns_Laue_measured_fraction_max 0.978
_diffrn_reflns_limit_h_max 12
_diffrn_reflns_limit_h_min -17
_diffrn_reflns_limit_k_max 11
_diffrn_reflns_limit_k_min -11
_diffrn_reflns_limit_l_max 33
_diffrn_reflns_limit_l_min -34
_diffrn_reflns_number 17801
_diffrn_reflns_point_group_measured_fraction_full 0.998
_diffrn_reflns_point_group_measured_fraction_max 0.978
_diffrn_reflns_theta_full 67.684
_diffrn_reflns_theta_max 71.051
_diffrn_reflns_theta_min 3.300
_diffrn_source 'fine-focus sealed X-ray tube'
_diffrn_source_type 'Enhance (Cu) X-ray Source'
_exptl_absorpt_coefficient_mu 1.680
_exptl_absorpt_correction_T_max 1.00000
_exptl_absorpt_correction_T_min 0.80232
_exptl_absorpt_correction_type multi-scan
_exptl_absorpt_process_details
;
CrysAlisPro 1.171.40.53 (Rigaku Oxford Diffraction, 2019)
Empirical absorption correction using spherical harmonics,
 implemented in SCALE3 ABSPACK scaling algorithm.
;
_exptl_crystal_colour colourless
_exptl_crystal_colour_primary colourless
_exptl_crystal_density_diffrn 1.320
_exptl_crystal_description block
_exptl_crystal_F_000 1648
_exptl_crystal_size_max 0.17
_exptl_crystal_size_mid 0.12
_exptl_crystal_size_min 0.1
_refine_diff_density_max 0.705
_refine_diff_density_min -0.488
_refine_diff_density_rms 0.055
_refine_ls_extinction_method none
_refine_ls_goodness_of_fit_ref 1.035
_refine_ls_hydrogen_treatment constr
_refine_ls_matrix_type full
_refine_ls_number_parameters 511
_refine_ls_number_reflns 7407
_refine_ls_number_restraints 7
_refine_ls_restrained_S_all 1.047
_refine_ls_R_factor_all 0.0696
_refine_ls_R_factor_gt 0.0552
_refine_ls_shift/su_max 0.001
_refine_ls_shift/su_mean 0.000
_refine_ls_structure_factor_coef Fsqd
_refine_ls_weighting_details 'w=1/[\s^2^(Fo^2^)+(0.0960P)^2^+0.8251P] where P=(Fo^2^+2Fc^2^)/3'
_refine_ls_weighting_scheme calc
_refine_ls_wR_factor_gt 0.1513
_refine_ls_wR_factor_ref 0.1659
_reflns_Friedel_coverage 0.000
_reflns_number_gt 5817
_reflns_number_total 7407
_reflns_threshold_expression 'I > 2\s(I)'
_cod_data_source_file d2ob02303b2.cif
_cod_data_source_block 20200722ziq1
_cod_depositor_comments 'Adding full bibliography for 7159098.cif.'
_cod_original_cell_volume 3923.48(13)
_cod_database_code 7159098
_shelx_shelxl_version_number 2014/7
_chemical_oxdiff_formula C14H15N2O4S2
_chemical_oxdiff_usercomment r
_shelx_space_group_comment
;
The symmetry employed for this shelxl refinement is uniquely defined
by the following loop, which should always be used as a source of
symmetry information in preference to the above space-group names.
They are only intended as comments.
;
_shelx_estimated_absorpt_t_max 0.850
_shelx_estimated_absorpt_t_min 0.763
_reflns_odcompleteness_completeness 99.91
_reflns_odcompleteness_iscentric 1
_reflns_odcompleteness_theta 66.97
_olex2_refinement_description
;
1. Fixed Uiso
 At 1.2 times of:
  All C(H) groups
 At 1.5 times of:
  All C(H,H,H) groups, All O(H) groups
2. Restrained distances
 N3-O5A
 1.23 with sigma of 0.02
 N3-O5A \\sim N3-O6 \\sim N3-O5 \\sim N3-O6A
 with sigma of 0.02
3. Uiso/Uaniso restraints and constraints
Uanis(O6) = Uanis(O6A)
Uanis(O5) = Uanis(O5A)
4. Others
 Sof(O5A)=Sof(O6A)=1-FVAR(1)
 Sof(O5)=Sof(O6)=FVAR(1)
5.a Riding coordinates:
 O7(H7)
5.b Ternary CH refined with riding coordinates:
 C7(H7A), C9(H9)
5.c Aromatic/amide H refined with riding coordinates:
 C1(H1), C2(H2), C3(H3), C4(H4), C12(H12), C13(H13), C14(H14), C15(H15),
 C17(H17), C21(H21), C31(H31), C32(H32), C34(H34), C35(H35), C38(H38), C39(H39),
  C41(H41), C42(H42)
5.d Idealised Me refined as rotating group:
 C23(H23A,H23B,H23C), C24(H24A,H24B,H24C), C25(H25A,H25B,H25C), C27(H27A,H27B,
 H27C), C28(H28A,H28B,H28C), C29(H29A,H29B,H29C), C36(H36A,H36B,H36C), C43(H43A,
 H43B,H43C)
;
_olex2_submission_special_instructions 'No special instructions were received'
_oxdiff_exptl_absorpt_empirical_details
;
Empirical correction (ABSPACK) includes:
- Absorption correction using spherical harmonics
- Frame scaling
;
_oxdiff_exptl_absorpt_empirical_full_max 1.252
_oxdiff_exptl_absorpt_empirical_full_min 0.840

loop_
_space_group_symop_operation_xyz
'x, y, z'
'-x, y+1/2, -z+1/2'
'-x, -y, -z'
'x, -y-1/2, z-1/2'

loop_
_atom_site_label
_atom_site_type_symbol
_atom_site_fract_x
_atom_site_fract_y
_atom_site_fract_z
_atom_site_U_iso_or_equiv
_atom_site_adp_type
_atom_site_occupancy
_atom_site_site_symmetry_order
_atom_site_calc_flag
_atom_site_refinement_flags_posn
_atom_site_refinement_flags_adp
_atom_site_refinement_flags_occupancy
_atom_site_disorder_assembly
_atom_site_disorder_group
S1 S 0.18271(4) 0.73382(7) 0.47116(2) 0.04167(17) Uani 1 1 d . . . . .
S2 S -0.02178(4) 0.91479(6) 0.36176(3) 0.04230(18) Uani 1 1 d . . . . .
O1 O 0.11997(13) 0.6266(2) 0.47282(7) 0.0562(5) Uani 1 1 d . . . . .
O2 O 0.16878(14) 0.8616(2) 0.49078(7) 0.0534(5) Uani 1 1 d . . . . .
O3 O -0.01483(13) 0.8349(2) 0.40488(9) 0.0565(5) Uani 1 1 d . . . . .
O4 O -0.09254(13) 0.8874(2) 0.31665(9) 0.0573(5) Uani 1 1 d . . . . .
O5 O 0.3756(4) 1.0195(5) 0.43517(17) 0.0692(10) Uani 0.571(3) 1 d D . P A 1
O5A O 0.3229(5) 1.0428(7) 0.4417(2) 0.0692(10) Uani 0.429(3) 1 d D . P A 2
O6 O 0.2672(4) 1.1532(5) 0.4019(2) 0.1039(15) Uani 0.571(3) 1 d D . P A 1
O6A O 0.3487(6) 1.1282(7) 0.3771(3) 0.1039(15) Uani 0.429(3) 1 d D . P A 2
O7 O 0.62792(13) 0.9035(3) 0.28148(7) 0.0579(6) Uani 1 1 d . . . . .
H7 H 0.6915 0.9125 0.2951 0.087 Uiso 1 1 d R . . . .
N1 N 0.18462(13) 0.7617(2) 0.41236(7) 0.0367(4) Uani 1 1 d . . . . .
N2 N 0.08270(13) 0.8965(2) 0.34802(8) 0.0383(4) Uani 1 1 d . . . . .
N3 N 0.30732(16) 1.0469(2) 0.40018(9) 0.0485(5) Uani 1 1 d D . . . .
C1 C 0.27312(17) 0.6016(3) 0.31482(9) 0.0403(5) Uani 1 1 d . . . . .
H1 H 0.3134 0.6225 0.2948 0.048 Uiso 1 1 calc R . . . .
C2 C 0.22491(19) 0.4808(3) 0.30835(10) 0.0469(6) Uani 1 1 d . . . . .
H2 H 0.2327 0.4215 0.2839 0.056 Uiso 1 1 calc R . . . .
C3 C 0.16531(19) 0.4483(3) 0.33818(11) 0.0490(6) Uani 1 1 d . . . . .
H3 H 0.1353 0.3658 0.3346 0.059 Uiso 1 1 calc R . . . .
C4 C 0.15003(17) 0.5378(3) 0.37331(10) 0.0442(6) Uani 1 1 d . . . . .
H4 H 0.1085 0.5174 0.3926 0.053 Uiso 1 1 calc R . . . .
C5 C 0.19802(15) 0.6589(2) 0.37917(8) 0.0346(5) Uani 1 1 d . . . . .
C6 C 0.26168(14) 0.6915(2) 0.35091(8) 0.0330(5) Uani 1 1 d . . . . .
C7 C 0.31937(15) 0.8178(2) 0.36691(8) 0.0335(5) Uani 1 1 d . . . . .
H7A H 0.3509 0.8034 0.4023 0.040 Uiso 1 1 calc R . . . .
C8 C 0.25035(15) 0.9369(2) 0.36688(9) 0.0362(5) Uani 1 1 d . . . . .
C9 C 0.16897(15) 0.8931(2) 0.39083(9) 0.0350(5) Uani 1 1 d . . . . .
H9 H 0.1627 0.9578 0.4163 0.042 Uiso 1 1 calc R . . . .
C10 C 0.19903(18) 0.9962(3) 0.31755(10) 0.0408(5) Uani 1 1 d . . . . .
C11 C 0.10334(17) 0.9682(3) 0.30788(9) 0.0396(5) Uani 1 1 d . . . . .
C12 C 0.0405(2) 1.0085(3) 0.26345(11) 0.0525(7) Uani 1 1 d . . . . .
H12 H -0.0233 0.9851 0.2559 0.063 Uiso 1 1 calc R . . . .
C13 C 0.0765(2) 1.0848(4) 0.23092(12) 0.0629(8) Uani 1 1 d . . . . .
H13 H 0.0356 1.1153 0.2015 0.075 Uiso 1 1 calc R . . . .
C14 C 0.1709(3) 1.1164(3) 0.24093(13) 0.0651(9) Uani 1 1 d . . . . .
H14 H 0.1929 1.1685 0.2185 0.078 Uiso 1 1 calc R . . . .
C15 C 0.2334(2) 1.0716(3) 0.28413(12) 0.0559(7) Uani 1 1 d . . . . .
H15 H 0.2977 1.0915 0.2907 0.067 Uiso 1 1 calc R . . . .
C16 C 0.39996(15) 0.8432(2) 0.34265(9) 0.0351(5) Uani 1 1 d . . . . .
C17 C 0.49100(15) 0.8552(3) 0.37335(9) 0.0364(5) Uani 1 1 d . . . . .
H17 H 0.4997 0.8491 0.4077 0.044 Uiso 1 1 calc R . . . .
C18 C 0.57015(15) 0.8760(2) 0.35496(9) 0.0367(5) Uani 1 1 d . . . . .
C19 C 0.55386(16) 0.8836(3) 0.30301(10) 0.0398(5) Uani 1 1 d . . . . .
C20 C 0.46311(17) 0.8706(2) 0.27011(9) 0.0364(5) Uani 1 1 d . . . . .
C21 C 0.38768(16) 0.8509(2) 0.29144(9) 0.0366(5) Uani 1 1 d . . . . .
H21 H 0.3268 0.8426 0.2706 0.044 Uiso 1 1 calc R . . . .
C22 C 0.67025(16) 0.8882(3) 0.39117(10) 0.0423(6) Uani 1 1 d . . . . .
C23 C 0.66638(19) 0.8816(4) 0.44574(10) 0.0542(7) Uani 1 1 d . . . . .
H23A H 0.6270 0.9523 0.4523 0.081 Uiso 1 1 calc GR . . . .
H23B H 0.7292 0.8911 0.4671 0.081 Uiso 1 1 calc GR . . . .
H23C H 0.6405 0.7974 0.4520 0.081 Uiso 1 1 calc GR . . . .
C24 C 0.7336(2) 0.7717(4) 0.38302(13) 0.0612(8) Uani 1 1 d . . . . .
H24A H 0.7049 0.6887 0.3882 0.092 Uiso 1 1 calc GR . . . .
H24B H 0.7949 0.7791 0.4062 0.092 Uiso 1 1 calc GR . . . .
H24C H 0.7406 0.7750 0.3495 0.092 Uiso 1 1 calc GR . . . .
C25 C 0.7158(2) 1.0236(4) 0.38528(13) 0.0632(8) Uani 1 1 d . . . . .
H25A H 0.7273 1.0288 0.3528 0.095 Uiso 1 1 calc GR . . . .
H25B H 0.7747 1.0322 0.4103 0.095 Uiso 1 1 calc GR . . . .
H25C H 0.6738 1.0941 0.3890 0.095 Uiso 1 1 calc GR . . . .
C26 C 0.44619(18) 0.8796(3) 0.21277(9) 0.0425(6) Uani 1 1 d . . . . .
C27 C 0.5032(2) 0.7739(4) 0.19351(11) 0.0605(8) Uani 1 1 d . . . . .
H27A H 0.5697 0.7908 0.2067 0.091 Uiso 1 1 calc GR . . . .
H27B H 0.4877 0.7772 0.1577 0.091 Uiso 1 1 calc GR . . . .
H27C H 0.4881 0.6873 0.2040 0.091 Uiso 1 1 calc GR . . . .
C28 C 0.4720(3) 1.0199(3) 0.19854(12) 0.0620(8) Uani 1 1 d . . . . .
H28A H 0.4327 1.0843 0.2091 0.093 Uiso 1 1 calc GR . . . .
H28B H 0.4620 1.0252 0.1630 0.093 Uiso 1 1 calc GR . . . .
H28C H 0.5373 1.0378 0.2146 0.093 Uiso 1 1 calc GR . . . .
C29 C 0.3413(2) 0.8578(4) 0.18596(11) 0.0597(8) Uani 1 1 d . . . . .
H29A H 0.3214 0.7720 0.1948 0.090 Uiso 1 1 calc GR . . . .
H29B H 0.3332 0.8617 0.1505 0.090 Uiso 1 1 calc GR . . . .
H29C H 0.3036 0.9260 0.1958 0.090 Uiso 1 1 calc GR . . . .
C30 C 0.29835(17) 0.6769(3) 0.50091(9) 0.0420(5) Uani 1 1 d . . . . .
C31 C 0.3737(2) 0.7643(3) 0.50739(11) 0.0503(6) Uani 1 1 d . . . . .
H31 H 0.3641 0.8508 0.4950 0.060 Uiso 1 1 calc R . . . .
C32 C 0.4635(2) 0.7220(3) 0.53248(12) 0.0572(7) Uani 1 1 d . . . . .
H32 H 0.5145 0.7802 0.5364 0.069 Uiso 1 1 calc R . . . .
C33 C 0.4786(2) 0.5942(3) 0.55188(10) 0.0541(7) Uani 1 1 d . . . . .
C34 C 0.4018(2) 0.5102(3) 0.54515(12) 0.0629(8) Uani 1 1 d . . . . .
H34 H 0.4110 0.4245 0.5583 0.075 Uiso 1 1 calc R . . . .
C35 C 0.3117(2) 0.5490(3) 0.51957(12) 0.0572(7) Uani 1 1 d . . . . .
H35 H 0.2611 0.4900 0.5150 0.069 Uiso 1 1 calc R . . . .
C36 C 0.5767(3) 0.5483(5) 0.57967(13) 0.0782(11) Uani 1 1 d . . . . .
H36A H 0.5721 0.4655 0.5962 0.117 Uiso 1 1 calc GR . . . .
H36B H 0.6055 0.6143 0.6040 0.117 Uiso 1 1 calc GR . . . .
H36C H 0.6147 0.5362 0.5565 0.117 Uiso 1 1 calc GR . . . .
C37 C -0.03228(16) 1.0828(3) 0.37727(10) 0.0419(6) Uani 1 1 d . . . . .
C38 C -0.07593(19) 1.1716(3) 0.34000(11) 0.0513(6) Uani 1 1 d . . . . .
H38 H -0.0953 1.1440 0.3069 0.062 Uiso 1 1 calc R . . . .
C39 C -0.0901(2) 1.3011(3) 0.35269(13) 0.0571(7) Uani 1 1 d . . . . .
H39 H -0.1186 1.3611 0.3278 0.068 Uiso 1 1 calc R . . . .
C40 C -0.06259(19) 1.3442(3) 0.40202(13) 0.0546(7) Uani 1 1 d . . . . .
C41 C -0.0174(2) 1.2543(3) 0.43835(13) 0.0597(8) Uani 1 1 d . . . . .
H41 H 0.0028 1.2822 0.4714 0.072 Uiso 1 1 calc R . . . .
C42 C -0.0017(2) 1.1240(3) 0.42647(11) 0.0542(7) Uani 1 1 d . . . . .
H42 H 0.0289 1.0647 0.4512 0.065 Uiso 1 1 calc R . . . .
C43 C -0.0857(3) 1.4841(3) 0.41506(17) 0.0716(10) Uani 1 1 d . . . . .
H43A H -0.0700 1.5458 0.3920 0.107 Uiso 1 1 calc GR . . . .
H43B H -0.0497 1.5050 0.4484 0.107 Uiso 1 1 calc GR . . . .
H43C H -0.1522 1.4903 0.4131 0.107 Uiso 1 1 calc GR . . . .

loop_
_atom_site_aniso_label
_atom_site_aniso_U_11
_atom_site_aniso_U_22
_atom_site_aniso_U_33
_atom_site_aniso_U_23
_atom_site_aniso_U_13
_atom_site_aniso_U_12
S1 0.0353(3) 0.0556(4) 0.0365(3) 0.0021(3) 0.0136(2) 0.0005(3)
S2 0.0255(3) 0.0422(3) 0.0593(4) 0.0018(3) 0.0112(2) -0.0009(2)
O1 0.0460(10) 0.0762(15) 0.0501(10) 0.0111(10) 0.0190(8) -0.0089(10)
O2 0.0529(11) 0.0680(13) 0.0429(10) -0.0051(9) 0.0191(8) 0.0103(10)
O3 0.0402(9) 0.0559(12) 0.0796(14) 0.0163(11) 0.0268(9) 0.0025(9)
O4 0.0323(9) 0.0550(12) 0.0778(14) -0.0084(10) 0.0020(9) -0.0061(8)
O5 0.072(3) 0.070(2) 0.0566(18) -0.0140(16) 0.000(2) -0.012(2)
O5A 0.072(3) 0.070(2) 0.0566(18) -0.0140(16) 0.000(2) -0.012(2)
O6 0.111(3) 0.065(2) 0.118(4) -0.032(2) -0.002(3) -0.023(3)
O6A 0.111(3) 0.065(2) 0.118(4) -0.032(2) -0.002(3) -0.023(3)
O7 0.0373(9) 0.0934(17) 0.0486(10) -0.0020(10) 0.0211(8) -0.0125(10)
N1 0.0338(9) 0.0414(11) 0.0369(10) 0.0007(8) 0.0129(8) 0.0026(8)
N2 0.0279(9) 0.0417(11) 0.0446(11) 0.0003(9) 0.0082(8) 0.0035(8)
N3 0.0427(12) 0.0370(12) 0.0616(15) -0.0078(11) 0.0060(10) -0.0064(10)
C1 0.0348(11) 0.0453(14) 0.0418(12) -0.0003(10) 0.0117(9) 0.0029(10)
C2 0.0460(14) 0.0447(15) 0.0491(14) -0.0095(12) 0.0105(11) 0.0009(11)
C3 0.0438(13) 0.0398(14) 0.0602(16) -0.0037(12) 0.0078(12) -0.0067(11)
C4 0.0353(12) 0.0465(15) 0.0519(14) 0.0028(12) 0.0132(10) -0.0028(11)
C5 0.0269(10) 0.0392(12) 0.0364(11) 0.0004(9) 0.0059(8) 0.0023(9)
C6 0.0247(9) 0.0372(12) 0.0362(11) 0.0036(9) 0.0064(8) 0.0039(9)
C7 0.0261(10) 0.0388(12) 0.0353(11) -0.0011(9) 0.0077(8) 0.0003(9)
C8 0.0292(10) 0.0372(13) 0.0434(12) -0.0049(10) 0.0114(9) -0.0034(9)
C9 0.0278(10) 0.0394(13) 0.0386(11) -0.0033(10) 0.0098(9) 0.0019(9)
C10 0.0395(12) 0.0359(13) 0.0480(13) 0.0030(10) 0.0132(10) 0.0044(10)
C11 0.0383(12) 0.0386(13) 0.0423(12) -0.0010(10) 0.0108(10) 0.0045(10)
C12 0.0460(14) 0.0604(18) 0.0479(14) 0.0025(13) 0.0062(12) 0.0083(12)
C13 0.071(2) 0.068(2) 0.0496(16) 0.0140(14) 0.0145(14) 0.0212(16)
C14 0.078(2) 0.0582(19) 0.0681(19) 0.0239(16) 0.0352(17) 0.0185(16)
C15 0.0517(16) 0.0497(17) 0.0737(19) 0.0151(14) 0.0296(14) 0.0078(13)
C16 0.0277(10) 0.0380(12) 0.0408(12) 0.0003(10) 0.0111(9) -0.0004(9)
C17 0.0312(11) 0.0423(13) 0.0370(11) -0.0020(10) 0.0111(9) -0.0012(9)
C18 0.0283(10) 0.0390(13) 0.0438(12) -0.0034(10) 0.0111(9) -0.0013(9)
C19 0.0336(11) 0.0442(14) 0.0457(13) -0.0020(10) 0.0176(10) -0.0042(10)
C20 0.0397(12) 0.0347(12) 0.0368(11) 0.0000(9) 0.0133(9) -0.0019(9)
C21 0.0291(10) 0.0396(13) 0.0402(12) 0.0008(10) 0.0073(9) -0.0002(9)
C22 0.0295(11) 0.0506(15) 0.0462(13) -0.0026(11) 0.0090(10) -0.0046(10)
C23 0.0363(13) 0.074(2) 0.0475(15) -0.0023(14) 0.0025(11) -0.0084(13)
C24 0.0368(13) 0.073(2) 0.0732(19) -0.0001(17) 0.0126(13) 0.0113(14)
C25 0.0470(16) 0.071(2) 0.0674(19) -0.0026(16) 0.0077(14) -0.0220(15)
C26 0.0460(13) 0.0456(15) 0.0376(12) 0.0007(10) 0.0140(10) -0.0035(11)
C27 0.0728(19) 0.069(2) 0.0434(14) -0.0048(14) 0.0219(14) 0.0081(16)
C28 0.080(2) 0.0556(19) 0.0520(16) 0.0086(14) 0.0197(15) -0.0105(16)
C29 0.0577(17) 0.079(2) 0.0394(13) -0.0022(14) 0.0061(12) -0.0050(16)
C30 0.0395(12) 0.0524(15) 0.0334(11) 0.0024(10) 0.0081(9) 0.0035(11)
C31 0.0486(14) 0.0482(16) 0.0477(14) -0.0012(12) 0.0011(11) -0.0002(12)
C32 0.0448(15) 0.0646(19) 0.0548(16) -0.0041(14) -0.0007(12) -0.0049(14)
C33 0.0496(15) 0.069(2) 0.0387(13) -0.0039(13) 0.0034(11) 0.0132(14)
C34 0.070(2) 0.0543(18) 0.0599(18) 0.0162(15) 0.0095(15) 0.0097(15)
C35 0.0570(17) 0.0577(18) 0.0561(16) 0.0127(14) 0.0132(13) -0.0046(14)
C36 0.0618(19) 0.109(3) 0.0551(18) -0.0021(19) -0.0010(15) 0.027(2)
C37 0.0290(11) 0.0463(14) 0.0534(14) -0.0014(11) 0.0157(10) 0.0020(10)
C38 0.0425(13) 0.0549(17) 0.0547(15) 0.0011(13) 0.0093(11) 0.0072(12)
C39 0.0500(15) 0.0483(16) 0.075(2) 0.0080(15) 0.0200(14) 0.0094(13)
C40 0.0414(14) 0.0487(16) 0.082(2) -0.0069(15) 0.0315(14) -0.0014(12)
C41 0.0517(16) 0.069(2) 0.0626(18) -0.0118(15) 0.0215(14) 0.0031(14)
C42 0.0451(14) 0.067(2) 0.0528(15) 0.0004(14) 0.0161(12) 0.0113(13)
C43 0.065(2) 0.0534(19) 0.108(3) -0.0136(19) 0.043(2) -0.0013(15)

loop_
_atom_type_symbol
_atom_type_description
_atom_type_scat_dispersion_real
_atom_type_scat_dispersion_imag
_atom_type_scat_source
C C 0.0181 0.0091 'International Tables Vol C Tables 4.2.6.8 and 6.1.1.4'
H H 0.0000 0.0000 'International Tables Vol C Tables 4.2.6.8 and 6.1.1.4'
N N 0.0311 0.0180 'International Tables Vol C Tables 4.2.6.8 and 6.1.1.4'
O O 0.0492 0.0322 'International Tables Vol C Tables 4.2.6.8 and 6.1.1.4'
S S 0.3331 0.5567 'International Tables Vol C Tables 4.2.6.8 and 6.1.1.4'

loop_
_geom_angle_atom_site_label_1
_geom_angle_atom_site_label_2
_geom_angle_atom_site_label_3
_geom_angle
_geom_angle_site_symmetry_1
_geom_angle_site_symmetry_3
_geom_angle_publ_flag
O1 S1 O2 120.71(13) . . ?
O1 S1 N1 109.51(11) . . ?
O1 S1 C30 106.59(13) . . ?
O2 S1 N1 105.25(11) . . ?
O2 S1 C30 108.95(13) . . ?
N1 S1 C30 104.80(11) . . ?
O3 S2 O4 120.42(13) . . ?
O3 S2 N2 104.98(11) . . ?
O3 S2 C37 109.09(14) . . ?
O4 S2 N2 105.93(12) . . ?
O4 S2 C37 108.08(13) . . ?
N2 S2 C37 107.67(11) . . ?
C19 O7 H7 131.7 . . ?
C5 N1 S1 123.39(17) . . ?
C5 N1 C9 115.25(19) . . ?
C9 N1 S1 121.32(16) . . ?
C9 N2 S2 116.92(16) . . ?
C11 N2 S2 120.82(16) . . ?
C11 N2 C9 109.16(18) . . ?
O5 N3 C8 121.0(3) . . ?
O5A N3 O6A 122.9(5) . . ?
O5A N3 C8 121.8(4) . . ?
O6 N3 O5 117.7(4) . . ?
O6 N3 C8 117.3(3) . . ?
O6A N3 C8 114.2(4) . . ?
C2 C1 H1 119.7 . . ?
C6 C1 H1 119.7 . . ?
C6 C1 C2 120.5(2) . . ?
C1 C2 H2 119.9 . . ?
C3 C2 C1 120.2(2) . . ?
C3 C2 H2 119.9 . . ?
C2 C3 H3 119.7 . . ?
C4 C3 C2 120.5(3) . . ?
C4 C3 H3 119.7 . . ?
C3 C4 H4 120.6 . . ?
C3 C4 C5 118.7(2) . . ?
C5 C4 H4 120.6 . . ?
C4 C5 N1 123.8(2) . . ?
C4 C5 C6 121.7(2) . . ?
C6 C5 N1 114.4(2) . . ?
C1 C6 C5 118.2(2) . . ?
C1 C6 C7 126.1(2) . . ?
C5 C6 C7 115.3(2) . . ?
C6 C7 H7A 104.5 . . ?
C6 C7 C8 109.16(17) . . ?
C8 C7 H7A 104.5 . . ?
C16 C7 C6 116.34(19) . . ?
C16 C7 H7A 104.5 . . ?
C16 C7 C8 116.4(2) . . ?
N3 C8 C7 107.45(18) . . ?
N3 C8 C9 107.36(19) . . ?
C7 C8 C9 110.18(19) . . ?
C10 C8 N3 109.1(2) . . ?
C10 C8 C7 118.2(2) . . ?
C10 C8 C9 104.06(18) . . ?
N1 C9 N2 111.19(19) . . ?
N1 C9 C8 112.09(18) . . ?
N1 C9 H9 110.0 . . ?
N2 C9 C8 103.49(18) . . ?
N2 C9 H9 110.0 . . ?
C8 C9 H9 110.0 . . ?
C11 C10 C8 109.7(2) . . ?
C11 C10 C15 120.3(3) . . ?
C15 C10 C8 130.0(2) . . ?
C10 C11 N2 111.1(2) . . ?
C10 C11 C12 121.0(3) . . ?
C12 C11 N2 128.0(2) . . ?
C11 C12 H12 121.2 . . ?
C13 C12 C11 117.5(3) . . ?
C13 C12 H12 121.2 . . ?
C12 C13 H13 119.1 . . ?
C14 C13 C12 121.8(3) . . ?
C14 C13 H13 119.1 . . ?
C13 C14 H14 119.8 . . ?
C13 C14 C15 120.3(3) . . ?
C15 C14 H14 119.8 . . ?
C10 C15 H15 120.5 . . ?
C14 C15 C10 119.0(3) . . ?
C14 C15 H15 120.5 . . ?
C17 C16 C7 118.2(2) . . ?
C17 C16 C21 118.3(2) . . ?
C21 C16 C7 123.5(2) . . ?
C16 C17 H17 118.6 . . ?
C16 C17 C18 122.8(2) . . ?
C18 C17 H17 118.6 . . ?
C17 C18 C19 116.6(2) . . ?
C17 C18 C22 120.5(2) . . ?
C19 C18 C22 122.9(2) . . ?
O7 C19 C18 120.7(2) . . ?
O7 C19 C20 116.4(2) . . ?
C18 C19 C20 122.9(2) . . ?
C19 C20 C26 122.3(2) . . ?
C21 C20 C19 116.9(2) . . ?
C21 C20 C26 120.7(2) . . ?
C16 C21 C20 122.4(2) . . ?
C16 C21 H21 118.8 . . ?
C20 C21 H21 118.8 . . ?
C23 C22 C18 111.6(2) . . ?
C23 C22 C24 106.8(2) . . ?
C23 C22 C25 105.7(2) . . ?
C24 C22 C18 110.2(2) . . ?
C25 C22 C18 111.2(2) . . ?
C25 C22 C24 111.1(2) . . ?
C22 C23 H23A 109.5 . . ?
C22 C23 H23B 109.5 . . ?
C22 C23 H23C 109.5 . . ?
H23A C23 H23B 109.5 . . ?
H23A C23 H23C 109.5 . . ?
H23B C23 H23C 109.5 . . ?
C22 C24 H24A 109.5 . . ?
C22 C24 H24B 109.5 . . ?
C22 C24 H24C 109.5 . . ?
H24A C24 H24B 109.5 . . ?
H24A C24 H24C 109.5 . . ?
H24B C24 H24C 109.5 . . ?
C22 C25 H25A 109.5 . . ?
C22 C25 H25B 109.5 . . ?
C22 C25 H25C 109.5 . . ?
H25A C25 H25B 109.5 . . ?
H25A C25 H25C 109.5 . . ?
H25B C25 H25C 109.5 . . ?
C27 C26 C20 111.2(2) . . ?
C27 C26 C28 110.8(2) . . ?
C27 C26 C29 107.3(2) . . ?
C28 C26 C20 109.5(2) . . ?
C28 C26 C29 106.6(2) . . ?
C29 C26 C20 111.3(2) . . ?
C26 C27 H27A 109.5 . . ?
C26 C27 H27B 109.5 . . ?
C26 C27 H27C 109.5 . . ?
H27A C27 H27B 109.5 . . ?
H27A C27 H27C 109.5 . . ?
H27B C27 H27C 109.5 . . ?
C26 C28 H28A 109.5 . . ?
C26 C28 H28B 109.5 . . ?
C26 C28 H28C 109.5 . . ?
H28A C28 H28B 109.5 . . ?
H28A C28 H28C 109.5 . . ?
H28B C28 H28C 109.5 . . ?
C26 C29 H29A 109.5 . . ?
C26 C29 H29B 109.5 . . ?
C26 C29 H29C 109.5 . . ?
H29A C29 H29B 109.5 . . ?
H29A C29 H29C 109.5 . . ?
H29B C29 H29C 109.5 . . ?
C31 C30 S1 119.1(2) . . ?
C35 C30 S1 120.0(2) . . ?
C35 C30 C31 120.8(3) . . ?
C30 C31 H31 120.3 . . ?
C30 C31 C32 119.3(3) . . ?
C32 C31 H31 120.3 . . ?
C31 C32 H32 119.5 . . ?
C31 C32 C33 120.9(3) . . ?
C33 C32 H32 119.5 . . ?
C32 C33 C36 120.9(3) . . ?
C34 C33 C32 118.2(3) . . ?
C34 C33 C36 120.9(3) . . ?
C33 C34 H34 118.9 . . ?
C33 C34 C35 122.2(3) . . ?
C35 C34 H34 118.9 . . ?
C30 C35 C34 118.6(3) . . ?
C30 C35 H35 120.7 . . ?
C34 C35 H35 120.7 . . ?
C33 C36 H36A 109.5 . . ?
C33 C36 H36B 109.5 . . ?
C33 C36 H36C 109.5 . . ?
H36A C36 H36B 109.5 . . ?
H36A C36 H36C 109.5 . . ?
H36B C36 H36C 109.5 . . ?
C38 C37 S2 119.1(2) . . ?
C42 C37 S2 120.1(2) . . ?
C42 C37 C38 120.7(3) . . ?
C37 C38 H38 120.4 . . ?
C39 C38 C37 119.1(3) . . ?
C39 C38 H38 120.4 . . ?
C38 C39 H39 119.3 . . ?
C38 C39 C40 121.4(3) . . ?
C40 C39 H39 119.3 . . ?
C39 C40 C43 119.9(3) . . ?
C41 C40 C39 118.3(3) . . ?
C41 C40 C43 121.7(3) . . ?
C40 C41 H41 119.3 . . ?
C42 C41 C40 121.3(3) . . ?
C42 C41 H41 119.3 . . ?
C37 C42 H42 120.4 . . ?
C41 C42 C37 119.1(3) . . ?
C41 C42 H42 120.4 . . ?
C40 C43 H43A 109.5 . . ?
C40 C43 H43B 109.5 . . ?
C40 C43 H43C 109.5 . . ?
H43A C43 H43B 109.5 . . ?
H43A C43 H43C 109.5 . . ?
H43B C43 H43C 109.5 . . ?

loop_
_geom_bond_atom_site_label_1
_geom_bond_atom_site_label_2
_geom_bond_distance
_geom_bond_site_symmetry_2
_geom_bond_publ_flag
S1 O1 1.421(2) . ?
S1 O2 1.427(2) . ?
S1 N1 1.662(2) . ?
S1 C30 1.771(2) . ?
S2 O3 1.421(2) . ?
S2 O4 1.428(2) . ?
S2 N2 1.6752(19) . ?
S2 C37 1.756(3) . ?
O5 N3 1.229(5) . ?
O5A N3 1.114(6) . ?
O6 N3 1.223(6) . ?
O6A N3 1.280(8) . ?
O7 H7 0.9117 . ?
O7 C19 1.378(3) . ?
N1 C5 1.429(3) . ?
N1 C9 1.441(3) . ?
N2 C9 1.491(3) . ?
N2 C11 1.422(3) . ?
N3 C8 1.538(3) . ?
C1 H1 0.9300 . ?
C1 C2 1.390(4) . ?
C1 C6 1.389(3) . ?
C2 H2 0.9300 . ?
C2 C3 1.386(4) . ?
C3 H3 0.9300 . ?
C3 C4 1.385(4) . ?
C4 H4 0.9300 . ?
C4 C5 1.391(4) . ?
C5 C6 1.400(3) . ?
C6 C7 1.523(3) . ?
C7 H7A 0.9800 . ?
C7 C8 1.563(3) . ?
C7 C16 1.520(3) . ?
C8 C9 1.566(3) . ?
C8 C10 1.502(3) . ?
C9 H9 0.9800 . ?
C10 C11 1.381(4) . ?
C10 C15 1.387(4) . ?
C11 C12 1.392(4) . ?
C12 H12 0.9300 . ?
C12 C13 1.386(5) . ?
C13 H13 0.9300 . ?
C13 C14 1.370(5) . ?
C14 H14 0.9300 . ?
C14 C15 1.381(4) . ?
C15 H15 0.9300 . ?
C16 C17 1.386(3) . ?
C16 C21 1.387(3) . ?
C17 H17 0.9300 . ?
C17 C18 1.394(3) . ?
C18 C19 1.400(4) . ?
C18 C22 1.549(3) . ?
C19 C20 1.407(3) . ?
C20 C21 1.392(3) . ?
C20 C26 1.547(3) . ?
C21 H21 0.9300 . ?
C22 C23 1.530(4) . ?
C22 C24 1.543(4) . ?
C22 C25 1.539(4) . ?
C23 H23A 0.9600 . ?
C23 H23B 0.9600 . ?
C23 H23C 0.9600 . ?
C24 H24A 0.9600 . ?
C24 H24B 0.9600 . ?
C24 H24C 0.9600 . ?
C25 H25A 0.9600 . ?
C25 H25B 0.9600 . ?
C25 H25C 0.9600 . ?
C26 C27 1.528(4) . ?
C26 C28 1.534(4) . ?
C26 C29 1.535(4) . ?
C27 H27A 0.9600 . ?
C27 H27B 0.9600 . ?
C27 H27C 0.9600 . ?
C28 H28A 0.9600 . ?
C28 H28B 0.9600 . ?
C28 H28C 0.9600 . ?
C29 H29A 0.9600 . ?
C29 H29B 0.9600 . ?
C29 H29C 0.9600 . ?
C30 C31 1.382(4) . ?
C30 C35 1.378(4) . ?
C31 H31 0.9300 . ?
C31 C32 1.383(4) . ?
C32 H32 0.9300 . ?
C32 C33 1.386(5) . ?
C33 C34 1.375(5) . ?
C33 C36 1.512(4) . ?
C34 H34 0.9300 . ?
C34 C35 1.379(5) . ?
C35 H35 0.9300 . ?
C36 H36A 0.9600 . ?
C36 H36B 0.9600 . ?
C36 H36C 0.9600 . ?
C37 C38 1.389(4) . ?
C37 C42 1.385(4) . ?
C38 H38 0.9300 . ?
C38 C39 1.376(4) . ?
C39 H39 0.9300 . ?
C39 C40 1.391(5) . ?
C40 C41 1.386(5) . ?
C40 C43 1.509(4) . ?
C41 H41 0.9300 . ?
C41 C42 1.381(4) . ?
C42 H42 0.9300 . ?
C43 H43A 0.9600 . ?
C43 H43B 0.9600 . ?
C43 H43C 0.9600 . ?

loop_
_geom_torsion_atom_site_label_1
_geom_torsion_atom_site_label_2
_geom_torsion_atom_site_label_3
_geom_torsion_atom_site_label_4
_geom_torsion
_geom_torsion_site_symmetry_1
_geom_torsion_site_symmetry_2
_geom_torsion_site_symmetry_3
_geom_torsion_site_symmetry_4
_geom_torsion_publ_flag
S1 N1 C5 C4 46.8(3) . . . . ?
S1 N1 C5 C6 -135.56(18) . . . . ?
S1 N1 C9 N2 -117.84(18) . . . . ?
S1 N1 C9 C8 126.86(18) . . . . ?
S1 C30 C31 C32 177.3(2) . . . . ?
S1 C30 C35 C34 -176.1(2) . . . . ?
S2 N2 C9 N1 83.0(2) . . . . ?
S2 N2 C9 C8 -156.49(16) . . . . ?
S2 N2 C11 C10 148.59(19) . . . . ?
S2 N2 C11 C12 -31.7(4) . . . . ?
S2 C37 C38 C39 175.5(2) . . . . ?
S2 C37 C42 C41 -175.0(2) . . . . ?
O1 S1 N1 C5 -49.4(2) . . . . ?
O1 S1 N1 C9 128.19(18) . . . . ?
O1 S1 C30 C31 -176.1(2) . . . . ?
O1 S1 C30 C35 0.5(3) . . . . ?
O2 S1 N1 C5 179.45(17) . . . . ?
O2 S1 N1 C9 -3.0(2) . . . . ?
O2 S1 C30 C31 -44.4(2) . . . . ?
O2 S1 C30 C35 132.3(2) . . . . ?
O3 S2 N2 C9 -39.9(2) . . . . ?
O3 S2 N2 C11 -176.9(2) . . . . ?
O3 S2 C37 C38 -155.0(2) . . . . ?
O3 S2 C37 C42 21.7(2) . . . . ?
O4 S2 N2 C9 -168.28(18) . . . . ?
O4 S2 N2 C11 54.7(2) . . . . ?
O4 S2 C37 C38 -22.4(2) . . . . ?
O4 S2 C37 C42 154.3(2) . . . . ?
O5 N3 C8 C7 -28.7(4) . . . . ?
O5 N3 C8 C9 89.8(4) . . . . ?
O5 N3 C8 C10 -158.0(4) . . . . ?
O5A N3 C8 C7 -79.6(5) . . . . ?
O5A N3 C8 C9 38.9(5) . . . . ?
O5A N3 C8 C10 151.1(5) . . . . ?
O6 N3 C8 C7 174.5(4) . . . . ?
O6 N3 C8 C9 -67.0(5) . . . . ?
O6 N3 C8 C10 45.2(5) . . . . ?
O6A N3 C8 C7 88.5(5) . . . . ?
O6A N3 C8 C9 -153.0(5) . . . . ?
O6A N3 C8 C10 -40.8(5) . . . . ?
O7 C19 C20 C21 -179.8(2) . . . . ?
O7 C19 C20 C26 -0.6(4) . . . . ?
N1 S1 C30 C31 67.9(2) . . . . ?
N1 S1 C30 C35 -115.5(2) . . . . ?
N1 C5 C6 C1 -174.9(2) . . . . ?
N1 C5 C6 C7 11.0(3) . . . . ?
N2 S2 C37 C38 91.6(2) . . . . ?
N2 S2 C37 C42 -91.7(2) . . . . ?
N2 C11 C12 C13 176.2(3) . . . . ?
N3 C8 C9 N1 -109.3(2) . . . . ?
N3 C8 C9 N2 130.8(2) . . . . ?
N3 C8 C10 C11 -125.3(2) . . . . ?
N3 C8 C10 C15 53.2(4) . . . . ?
C1 C2 C3 C4 2.7(4) . . . . ?
C1 C6 C7 C8 130.9(2) . . . . ?
C1 C6 C7 C16 -3.2(3) . . . . ?
C2 C1 C6 C5 -2.2(3) . . . . ?
C2 C1 C6 C7 171.1(2) . . . . ?
C2 C3 C4 C5 -2.1(4) . . . . ?
C3 C4 C5 N1 176.8(2) . . . . ?
C3 C4 C5 C6 -0.7(4) . . . . ?
C4 C5 C6 C1 2.8(3) . . . . ?
C4 C5 C6 C7 -171.3(2) . . . . ?
C5 N1 C9 N2 59.9(2) . . . . ?
C5 N1 C9 C8 -55.4(2) . . . . ?
C5 C6 C7 C8 -55.5(3) . . . . ?
C5 C6 C7 C16 170.3(2) . . . . ?
C6 C1 C2 C3 -0.4(4) . . . . ?
C6 C7 C8 N3 159.88(19) . . . . ?
C6 C7 C8 C9 43.2(2) . . . . ?
C6 C7 C8 C10 -76.2(3) . . . . ?
C6 C7 C16 C17 -121.4(2) . . . . ?
C6 C7 C16 C21 56.5(3) . . . . ?
C7 C8 C9 N1 7.4(3) . . . . ?
C7 C8 C9 N2 -112.5(2) . . . . ?
C7 C8 C10 C11 111.6(2) . . . . ?
C7 C8 C10 C15 -69.9(4) . . . . ?
C7 C16 C17 C18 178.7(2) . . . . ?
C7 C16 C21 C20 -178.2(2) . . . . ?
C8 C7 C16 C17 107.7(2) . . . . ?
C8 C7 C16 C21 -74.4(3) . . . . ?
C8 C10 C11 N2 2.0(3) . . . . ?
C8 C10 C11 C12 -177.8(2) . . . . ?
C8 C10 C15 C14 -179.2(3) . . . . ?
C9 N1 C5 C4 -130.9(2) . . . . ?
C9 N1 C5 C6 46.7(3) . . . . ?
C9 N2 C11 C10 8.6(3) . . . . ?
C9 N2 C11 C12 -171.6(3) . . . . ?
C9 C8 C10 C11 -11.0(3) . . . . ?
C9 C8 C10 C15 167.5(3) . . . . ?
C10 C8 C9 N1 135.1(2) . . . . ?
C10 C8 C9 N2 15.2(2) . . . . ?
C10 C11 C12 C13 -4.0(4) . . . . ?
C11 N2 C9 N1 -135.3(2) . . . . ?
C11 N2 C9 C8 -14.8(2) . . . . ?
C11 C10 C15 C14 -0.8(4) . . . . ?
C11 C12 C13 C14 2.0(5) . . . . ?
C12 C13 C14 C15 0.6(5) . . . . ?
C13 C14 C15 C10 -1.2(5) . . . . ?
C15 C10 C11 N2 -176.7(2) . . . . ?
C15 C10 C11 C12 3.5(4) . . . . ?
C16 C7 C8 N3 -66.0(3) . . . . ?
C16 C7 C8 C9 177.37(19) . . . . ?
C16 C7 C8 C10 58.0(3) . . . . ?
C16 C17 C18 C19 -0.4(4) . . . . ?
C16 C17 C18 C22 -179.9(2) . . . . ?
C17 C16 C21 C20 -0.3(4) . . . . ?
C17 C18 C19 O7 -179.8(2) . . . . ?
C17 C18 C19 C20 -0.3(4) . . . . ?
C17 C18 C22 C23 -2.9(4) . . . . ?
C17 C18 C22 C24 115.7(3) . . . . ?
C17 C18 C22 C25 -120.6(3) . . . . ?
C18 C19 C20 C21 0.7(4) . . . . ?
C18 C19 C20 C26 179.8(2) . . . . ?
C19 C18 C22 C23 177.8(3) . . . . ?
C19 C18 C22 C24 -63.7(3) . . . . ?
C19 C18 C22 C25 60.0(3) . . . . ?
C19 C20 C21 C16 -0.4(4) . . . . ?
C19 C20 C26 C27 58.6(3) . . . . ?
C19 C20 C26 C28 -64.1(3) . . . . ?
C19 C20 C26 C29 178.3(3) . . . . ?
C21 C16 C17 C18 0.7(4) . . . . ?
C21 C20 C26 C27 -122.2(3) . . . . ?
C21 C20 C26 C28 115.0(3) . . . . ?
C21 C20 C26 C29 -2.6(4) . . . . ?
C22 C18 C19 O7 -0.4(4) . . . . ?
C22 C18 C19 C20 179.1(2) . . . . ?
C26 C20 C21 C16 -179.6(2) . . . . ?
C30 S1 N1 C5 64.6(2) . . . . ?
C30 S1 N1 C9 -117.80(19) . . . . ?
C30 C31 C32 C33 -1.1(5) . . . . ?
C31 C30 C35 C34 0.4(5) . . . . ?
C31 C32 C33 C34 0.5(5) . . . . ?
C31 C32 C33 C36 -179.5(3) . . . . ?
C32 C33 C34 C35 0.6(5) . . . . ?
C33 C34 C35 C30 -1.1(5) . . . . ?
C35 C30 C31 C32 0.7(4) . . . . ?
C36 C33 C34 C35 -179.4(3) . . . . ?
C37 S2 N2 C9 76.3(2) . . . . ?
C37 S2 N2 C11 -60.7(2) . . . . ?
C37 C38 C39 C40 -0.7(4) . . . . ?
C38 C37 C42 C41 1.7(4) . . . . ?
C38 C39 C40 C41 2.1(4) . . . . ?
C38 C39 C40 C43 -175.5(3) . . . . ?
C39 C40 C41 C42 -1.6(4) . . . . ?
C40 C41 C42 C37 -0.3(4) . . . . ?
C42 C37 C38 C39 -1.2(4) . . . . ?
C43 C40 C41 C42 175.9(3) . . . . ?
